data_4303488
loop_
_publ_author_name
'Miguel A. Galindo'
'David Amantia'
'Alberto Martinez Martinez'
'William Clegg'
'Ross W. Harrington'
'Virtudes Moreno Martinez'
'Andrew Houlton'

_publ_section_title
;
Probing Metal-Ion Purine Interactions at DNA Minor-Groove Sites
;
_journal_name_full 'Inorganic Chemistry'
_journal_page_first 10295
_journal_page_last 10303
_journal_paper_doi 10.1021/ic9013448
_journal_volume 48
_journal_year 2009
_chemical_formula_moiety 'C10 H15 Cl Cu N5 S2'
_chemical_formula_sum 'C10 H15 Cl Cu N5 S2'
_chemical_formula_weight 368.38
_chemical_name_systematic
;
 ?
;
_space_group_IT_number 14
_symmetry_cell_setting monoclinic
_symmetry_space_group_name_Hall '-P 2ybc'
_symmetry_space_group_name_H-M 'P 1 21/c 1'
_atom_sites_solution_hydrogens geom
_atom_sites_solution_primary direct
_atom_sites_solution_secondary difmap
_audit_creation_method SHELXL-97
_cell_angle_alpha 90.00
_cell_angle_beta 103.031(6)
_cell_angle_gamma 90.00
_cell_formula_units_Z 4
_cell_length_a 10.151(5)
_cell_length_b 10.516(5)
_cell_length_c 13.435(6)
_cell_measurement_reflns_used 6481
_cell_measurement_temperature 120(2)
_cell_measurement_theta_max 29.50
_cell_measurement_theta_min 2.41
_cell_volume 1397.2(11)
_computing_cell_refinement 'Bruker SAINT'
_computing_data_collection 'Bruker SMART'
_computing_data_reduction 'Bruker SAINT'
_computing_molecular_graphics 'Bruker SHELXTL'
_computing_publication_material 'Bruker SHELXTL and local programs'
_computing_structure_refinement 'Bruker SHELXTL'
_computing_structure_solution 'Bruker SHELXTL'
_diffrn_ambient_temperature 120(2)
_diffrn_measured_fraction_theta_full 0.942
_diffrn_measured_fraction_theta_max 0.871
_diffrn_measurement_device_type 'Bruker SMART 1K CCD diffractometer'
_diffrn_measurement_method 'thin-slice \w scans'
_diffrn_radiation_monochromator 'silicon 111'
_diffrn_radiation_source 'Daresbury SRS station 9.8'
_diffrn_radiation_type synchrotron
_diffrn_radiation_wavelength 0.68950
_diffrn_reflns_av_R_equivalents 0.0485
_diffrn_reflns_av_sigmaI/netI 0.0571
_diffrn_reflns_limit_h_max 14
_diffrn_reflns_limit_h_min -14
_diffrn_reflns_limit_k_max 14
_diffrn_reflns_limit_k_min -11
_diffrn_reflns_limit_l_max 18
_diffrn_reflns_limit_l_min -17
_diffrn_reflns_number 9034
_diffrn_reflns_theta_full 26.00
_diffrn_reflns_theta_max 29.58
_diffrn_reflns_theta_min 2.00
_diffrn_standards_decay_% 10
_diffrn_standards_number 0
_exptl_absorpt_coefficient_mu 2.045
_exptl_absorpt_correction_T_max 0.960
_exptl_absorpt_correction_T_min 0.855
_exptl_absorpt_correction_type multi-scan
_exptl_absorpt_process_details SADABS
_exptl_crystal_colour colourless
_exptl_crystal_density_diffrn 1.751
_exptl_crystal_density_method 'not measured'
_exptl_crystal_description lath
_exptl_crystal_F_000 752
_exptl_crystal_size_max 0.08
_exptl_crystal_size_mid 0.02
_exptl_crystal_size_min 0.02
_refine_diff_density_max 2.423
_refine_diff_density_min -2.175
_refine_diff_density_rms 0.462
_refine_ls_extinction_coef 0.058(8)
_refine_ls_extinction_expression Fc^*^=kFc[1+0.001xFc^2^\l^3^/sin(2\q)]^-1/4^
_refine_ls_extinction_method SHELXL
_refine_ls_goodness_of_fit_ref 1.152
_refine_ls_hydrogen_treatment constr
_refine_ls_matrix_type full
_refine_ls_number_parameters 174
_refine_ls_number_reflns 3736
_refine_ls_number_restraints 0
_refine_ls_restrained_S_all 1.152
_refine_ls_R_factor_all 0.1089
_refine_ls_R_factor_gt 0.0919
_refine_ls_shift/su_max 0.000
_refine_ls_shift/su_mean 0.000
_refine_ls_structure_factor_coef Fsqd
_refine_ls_weighting_details 'calc w=1/[\s^2^(Fo^2^)+(0.2000P)^2^+0.0000P] where P=(Fo^2^+2Fc^2^)/3'
_refine_ls_weighting_scheme calc
_refine_ls_wR_factor_gt 0.2478
_refine_ls_wR_factor_ref 0.2809
_reflns_number_gt 2899
_reflns_number_total 3736
_reflns_threshold_expression I>2\s(I)
_cod_data_source_file ic9013448_si_001_7.cif
_cod_data_source_block ah102_compound_6
_cod_original_cell_volume 1397.1(11)
_cod_original_sg_symbol_H-M 'P 21/c'
_cod_database_code 4303488

loop_
_symmetry_equiv_pos_as_xyz
'x, y, z'
'-x, y+1/2, -z+1/2'
'-x, -y, -z'
'x, -y-1/2, z-1/2'

loop_
_atom_site_label
_atom_site_type_symbol
_atom_site_fract_x
_atom_site_fract_y
_atom_site_fract_z
_atom_site_U_iso_or_equiv
_atom_site_adp_type
_atom_site_occupancy
_atom_site_symmetry_multiplicity
_atom_site_calc_flag
_atom_site_refinement_flags
_atom_site_disorder_assembly
_atom_site_disorder_group
Cu Cu 0.76295(7) 0.18379(6) 0.14050(4) 0.0205(3) Uani 1 1 d . . .
Cl Cl 0.74201(17) 0.13424(13) 0.30142(10) 0.0319(4) Uani 1 1 d . . .
N1 N 0.6607(5) 0.7846(4) 0.5581(3) 0.0187(8) Uani 1 1 d . . .
C2 C 0.6405(6) 0.8046(5) 0.4573(4) 0.0211(10) Uani 1 1 d . . .
H2 H 0.6349 0.8914 0.4370 0.025 Uiso 1 1 calc R . .
N3 N 0.6269(5) 0.7205(4) 0.3811(3) 0.0220(9) Uani 1 1 d . . .
C4 C 0.6374(5) 0.6013(4) 0.4174(3) 0.0172(9) Uani 1 1 d . . .
C5 C 0.6650(5) 0.5646(4) 0.5193(3) 0.0166(9) Uani 1 1 d . . .
C6 C 0.6730(5) 0.6631(5) 0.5916(3) 0.0171(9) Uani 1 1 d . . .
N6 N 0.6894(5) 0.6422(4) 0.6924(3) 0.0199(9) Uani 1 1 d . . .
H6A H 0.6918 0.7067 0.7345 0.024 Uiso 1 1 calc R . .
H6B H 0.6976 0.5639 0.7163 0.024 Uiso 1 1 calc R . .
N7 N 0.6719(5) 0.4335(4) 0.5281(3) 0.0181(8) Uani 1 1 d . . .
C8 C 0.6483(5) 0.3934(5) 0.4324(3) 0.0196(10) Uani 1 1 d . . .
H8 H 0.6481 0.3062 0.4140 0.023 Uiso 1 1 calc R . .
N9 N 0.6242(4) 0.4901(4) 0.3628(3) 0.0176(9) Uani 1 1 d . . .
C10 C 0.6057(6) 0.4728(5) 0.2531(3) 0.0220(11) Uani 1 1 d . . .
H10A H 0.5501 0.5431 0.2167 0.026 Uiso 1 1 calc R . .
H10B H 0.5575 0.3919 0.2323 0.026 Uiso 1 1 calc R . .
C11 C 0.7415(6) 0.4707(5) 0.2247(3) 0.0228(11) Uani 1 1 d . . .
H11A H 0.8070 0.4215 0.2762 0.027 Uiso 1 1 calc R . .
H11B H 0.7763 0.5586 0.2237 0.027 Uiso 1 1 calc R . .
S12 S 0.72407(13) 0.39867(11) 0.09986(8) 0.0175(3) Uani 1 1 d . . .
C13 C 0.8851(6) 0.4429(5) 0.0755(4) 0.0226(10) Uani 1 1 d . . .
H13A H 0.8828 0.4272 0.0024 0.027 Uiso 1 1 calc R . .
H13B H 0.8984 0.5353 0.0878 0.027 Uiso 1 1 calc R . .
C14 C 1.0062(6) 0.3727(6) 0.1398(4) 0.0273(12) Uani 1 1 d . . .
H14A H 1.0156 0.3964 0.2124 0.033 Uiso 1 1 calc R . .
H14B H 1.0891 0.4008 0.1189 0.033 Uiso 1 1 calc R . .
S15 S 0.99296(16) 0.20192(14) 0.12834(12) 0.0308(4) Uani 1 1 d . . .
C16 C 0.9963(8) 0.1862(6) -0.0061(6) 0.0367(15) Uani 1 1 d . . .
H16A H 0.9287 0.2430 -0.0470 0.055 Uiso 1 1 calc R . .
H16B H 0.9758 0.0981 -0.0280 0.055 Uiso 1 1 calc R . .
H16C H 1.0863 0.2090 -0.0156 0.055 Uiso 1 1 calc R . .

loop_
_atom_site_aniso_label
_atom_site_aniso_U_11
_atom_site_aniso_U_22
_atom_site_aniso_U_33
_atom_site_aniso_U_23
_atom_site_aniso_U_13
_atom_site_aniso_U_12
Cu 0.0319(5) 0.0143(4) 0.0127(4) -0.00067(19) -0.0007(3) -0.0032(2)
Cl 0.0507(9) 0.0217(7) 0.0193(6) -0.0020(5) -0.0005(6) 0.0014(6)
N1 0.025(2) 0.0168(19) 0.0125(16) 0.0012(15) 0.0002(15) -0.0007(16)
C2 0.031(3) 0.018(2) 0.0117(18) -0.0012(16) -0.0017(19) 0.0033(18)
N3 0.036(2) 0.0153(19) 0.0096(15) 0.0001(15) -0.0047(16) 0.0013(17)
C4 0.026(2) 0.015(2) 0.0081(17) -0.0010(15) -0.0027(17) -0.0006(17)
C5 0.026(2) 0.012(2) 0.0091(17) -0.0014(15) -0.0014(16) -0.0010(17)
C6 0.026(2) 0.014(2) 0.0068(16) -0.0017(15) -0.0048(16) 0.0002(18)
N6 0.035(2) 0.0150(19) 0.0071(15) -0.0016(13) -0.0010(16) -0.0010(16)
N7 0.028(2) 0.0135(18) 0.0093(15) -0.0013(13) -0.0021(15) -0.0003(16)
C8 0.025(2) 0.020(2) 0.0106(18) -0.0020(16) -0.0037(17) -0.0004(18)
N9 0.028(2) 0.0143(19) 0.0082(15) -0.0013(13) -0.0006(15) -0.0010(15)
C10 0.035(3) 0.019(2) 0.0077(17) -0.0021(16) -0.0031(18) -0.001(2)
C11 0.037(3) 0.018(2) 0.0101(17) -0.0026(17) -0.0021(18) -0.002(2)
S12 0.0260(7) 0.0147(6) 0.0090(5) -0.0012(4) -0.0019(4) 0.0011(4)
C13 0.032(3) 0.019(2) 0.016(2) 0.0023(17) 0.0014(19) -0.0024(19)
C14 0.026(3) 0.025(3) 0.025(2) 0.004(2) -0.006(2) -0.005(2)
S15 0.0283(7) 0.0257(7) 0.0339(7) 0.0107(6) -0.0022(6) 0.0044(5)
C16 0.037(3) 0.034(3) 0.041(3) 0.004(3) 0.014(3) 0.008(2)

loop_
_atom_type_symbol
_atom_type_description
_atom_type_scat_dispersion_real
_atom_type_scat_dispersion_imag
_atom_type_scat_source
C C 0.0033 0.0016 'International Tables Vol C Tables 4.2.6.8 and 6.1.1.4'
H H 0.0000 0.0000 'International Tables Vol C Tables 4.2.6.8 and 6.1.1.4'
N N 0.0061 0.0033 'International Tables Vol C Tables 4.2.6.8 and 6.1.1.4'
S S 0.1246 0.1234 'International Tables Vol C Tables 4.2.6.8 and 6.1.1.4'
Cu Cu 0.3201 1.2651 'International Tables Vol C Tables 4.2.6.8 and 6.1.1.4'
Cl Cl 0.1484 0.1585 'International Tables Vol C Tables 4.2.6.8 and 6.1.1.4'

loop_
_geom_angle_atom_site_label_1
_geom_angle_atom_site_label_2
_geom_angle_atom_site_label_3
_geom_angle
_geom_angle_site_symmetry_1
_geom_angle_site_symmetry_3
_geom_angle_publ_flag
Cl Cu N7 116.59(13) . 4_565 ?
Cl Cu S12 113.30(5) . . ?
Cl Cu S15 112.66(6) . . ?
N7 Cu S12 113.17(12) 4_565 . ?
N7 Cu S15 106.83(14) 4_565 . ?
S12 Cu S15 91.32(5) . . ?
C2 N1 C6 117.8(4) . . ?
N1 C2 N3 129.5(5) . . ?
C2 N3 C4 110.8(4) . . ?
N3 C4 C5 126.9(4) . . ?
N3 C4 N9 127.8(4) . . ?
C5 C4 N9 105.3(4) . . ?
C4 C5 C6 116.2(4) . . ?
C4 C5 N7 110.9(4) . . ?
C6 C5 N7 132.8(4) . . ?
N1 C6 C5 118.6(4) . . ?
N1 C6 N6 118.1(4) . . ?
C5 C6 N6 123.2(4) . . ?
Cu N7 C5 133.0(3) 4_566 . ?
Cu N7 C8 119.2(3) 4_566 . ?
C5 N7 C8 103.8(4) . . ?
N7 C8 N9 113.2(4) . . ?
C4 N9 C8 106.7(4) . . ?
C4 N9 C10 128.6(4) . . ?
C8 N9 C10 124.3(4) . . ?
N9 C10 C11 109.9(4) . . ?
C10 C11 S12 109.6(3) . . ?
Cu S12 C11 102.23(17) . . ?
Cu S12 C13 100.35(18) . . ?
C11 S12 C13 99.1(2) . . ?
S12 C13 C14 114.9(4) . . ?
C13 C14 S15 113.5(4) . . ?
Cu S15 C14 97.4(2) . . ?
Cu S15 C16 107.3(3) . . ?
C14 S15 C16 99.1(3) . . ?

loop_
_geom_bond_atom_site_label_1
_geom_bond_atom_site_label_2
_geom_bond_distance
_geom_bond_site_symmetry_2
_geom_bond_publ_flag
Cu Cl 2.2799(18) . ?
Cu N7 2.006(4) 4_565 ?
Cu S12 2.3372(16) . ?
Cu S15 2.385(2) . ?
N1 C2 1.339(6) . ?
N1 C6 1.351(6) . ?
C2 N3 1.336(6) . ?
N3 C4 1.341(6) . ?
C4 C5 1.389(6) . ?
C4 N9 1.371(6) . ?
C5 C6 1.410(6) . ?
C5 N7 1.384(6) . ?
C6 N6 1.345(5) . ?
N7 Cu 2.006(4) 4_566 ?
N7 C8 1.322(5) . ?
C8 N9 1.366(6) . ?
N9 C10 1.454(5) . ?
C10 C11 1.512(9) . ?
C11 S12 1.813(5) . ?
S12 C13 1.800(6) . ?
C13 C14 1.524(7) . ?
C14 S15 1.805(6) . ?
S15 C16 1.822(8) . ?

loop_
_geom_hbond_atom_site_label_D
_geom_hbond_atom_site_label_H
_geom_hbond_atom_site_label_A
_geom_hbond_distance_DH
_geom_hbond_distance_HA
_geom_hbond_distance_DA
_geom_hbond_angle_DHA
_geom_hbond_site_symmetry_A
N6 H6A N3 0.88 2.34 3.105(6) 145.1 4_576
N6 H6B Cl 0.88 2.37 3.244(5) 171.7 4_566
